data_7718019
loop_
_publ_author_name
'Liu, Yu-Si'
'Xu, Zhe-Kun'
'Zhang, Jia-Mei'
'Chen, Xiao-Gang'
'Qin, Yan'
'Wang, Zhong-Xia'

_publ_section_title
;
 Three-dimensional perchlorate-based alkali metal hybrid perovskite
 molecular ferroelastic crystals.
;
_journal_issue 11
_journal_name_full 'Dalton transactions (Cambridge, England : 2003)'
_journal_page_first 4706
_journal_page_last 4714
_journal_paper_doi 10.1039/d4dt03416c
_journal_volume 54
_journal_year 2025
_chemical_formula_moiety 'Cl3 K O12, 2(C4)'
_chemical_formula_sum 'C8 Cl3 K O12'
_chemical_formula_weight 433.53
_space_group_crystal_system cubic
_space_group_IT_number 221
_space_group_name_Hall '-P 4 2 3'
_space_group_name_H-M_alt 'P m -3 m'
_audit_creation_date 2024-11-12
_audit_creation_method
;
Olex2 1.5
(compiled 2024.02.16 svn.r378c4104 for OlexSys, GUI svn.r6928)
;
_audit_update_record
;
2024-11-12 deposited with the CCDC.	2025-02-12 downloaded from the CCDC.
;
_cell_angle_alpha 90
_cell_angle_beta 90
_cell_angle_gamma 90
_cell_formula_units_Z 1
_cell_length_a 7.5234(6)
_cell_length_b 7.5234(6)
_cell_length_c 7.5234(6)
_cell_measurement_reflns_used 499
_cell_measurement_temperature 373.00(12)
_cell_measurement_theta_max 71.2610
_cell_measurement_theta_min 5.8490
_cell_volume 425.84(6)
_computing_cell_refinement 'CrysAlisPro 1.171.42.79a (Rigaku OD, 2022)'
_computing_data_collection 'CrysAlisPro 1.171.42.79a (Rigaku OD, 2022)'
_computing_data_reduction 'CrysAlisPro 1.171.42.79a (Rigaku OD, 2022)'
_computing_molecular_graphics 'Olex2 1.5 (Dolomanov et al., 2009)'
_computing_publication_material 'Olex2 1.5 (Dolomanov et al., 2009)'
_computing_structure_refinement 'XL  (Sheldrick, 2008)'
_computing_structure_solution 'ShelXT n/a (Sheldrick, 2015)'
_diffrn_ambient_environment air
_diffrn_ambient_temperature 373.00(12)
_diffrn_detector 'Hybrid Pixel Array Detector'
_diffrn_detector_area_resol_mean 10.0000
_diffrn_detector_type HyPix
_diffrn_measured_fraction_theta_full 0.991
_diffrn_measured_fraction_theta_max 0.961
_diffrn_measurement_details
;
List of Runs (angles in degrees, time in seconds):

  # Type    Start    End  Width  t~exp~   \w     \q     \k     \f   Frames
#--------------------------------------------------------------------------
  1  \w     75.00 101.00   0.50    0.35    --  108.36-114.00  16.00   52
  2  \w     40.00  71.00   0.50    0.35    --  108.36-114.00  16.00   62
  3  \w     52.00 101.00   0.50    0.35    --  108.36-122.00 112.00   98
  4  \w     19.00  79.00   0.50    0.09    --   45.20-122.00 112.00  120
  5  \w    -13.00  17.00   0.50    0.09    --  -45.20  19.00 -60.00   60
  6  \w    -58.00 -29.00   0.50    0.35    -- -102.00  77.00-120.00   58
  7  \w    -61.00 -36.00   0.50    0.35    -- -102.00  61.00 -90.00   50
  8  \w    -96.00 -71.00   0.50    0.35    -- -102.00  77.00-120.00   50
  9  \w     35.00  67.00   0.50    0.35    --  108.36 -61.00-180.00   64
 10  \w     40.00  65.00   0.50    0.35    --  108.36 -61.00 150.00   50
 11  \w     66.00  92.00   0.50    0.09    --   45.20 150.00  -4.00   52
;
_diffrn_measurement_device 'four-circle diffractometer'
_diffrn_measurement_device_type 'XtaLAB Synergy R, DW system, HyPix'
_diffrn_measurement_method '\w scans'
_diffrn_orient_matrix_type 'CrysAlisPro convention (1999,Acta A55,543-557)'
_diffrn_orient_matrix_UB_11 0.0004792000
_diffrn_orient_matrix_UB_12 0.1821620000
_diffrn_orient_matrix_UB_13 -0.0937862000
_diffrn_orient_matrix_UB_21 -0.0414686000
_diffrn_orient_matrix_UB_22 -0.0920789000
_diffrn_orient_matrix_UB_23 -0.1774345000
_diffrn_orient_matrix_UB_31 -0.2010420000
_diffrn_orient_matrix_UB_32 0.0193205000
_diffrn_orient_matrix_UB_33 0.0366442000
_diffrn_radiation_monochromator mirror
_diffrn_radiation_probe x-ray
_diffrn_radiation_type 'Cu K\a'
_diffrn_radiation_wavelength 1.54184
_diffrn_reflns_av_R_equivalents 0.0464
_diffrn_reflns_av_unetI/netI 0.0202
_diffrn_reflns_Laue_measured_fraction_full 0.991
_diffrn_reflns_Laue_measured_fraction_max 0.961
_diffrn_reflns_limit_h_max 3
_diffrn_reflns_limit_h_min -9
_diffrn_reflns_limit_k_max 9
_diffrn_reflns_limit_k_min -8
_diffrn_reflns_limit_l_max 9
_diffrn_reflns_limit_l_min -8
_diffrn_reflns_number 930
_diffrn_reflns_point_group_measured_fraction_full 0.991
_diffrn_reflns_point_group_measured_fraction_max 0.961
_diffrn_reflns_theta_full 67.684
_diffrn_reflns_theta_max 76.437
_diffrn_reflns_theta_min 5.881
_diffrn_source 'Rotating-anode X-ray tube'
_diffrn_source_type 'Rigaku (Cu) X-ray Source'
_exptl_absorpt_coefficient_mu 7.629
_exptl_absorpt_correction_T_max 1.00000
_exptl_absorpt_correction_T_min 0.17081
_exptl_absorpt_correction_type multi-scan
_exptl_absorpt_process_details
;
CrysAlisPro 1.171.42.79a (Rigaku Oxford Diffraction, 2022)
Empirical absorption correction using spherical harmonics,
implemented in SCALE3 ABSPACK scaling algorithm.
;
_exptl_crystal_colour 'clear light colourless'
_exptl_crystal_colour_lustre clear
_exptl_crystal_colour_modifier light
_exptl_crystal_colour_primary colourless
_exptl_crystal_density_diffrn 1.691
_exptl_crystal_description block
_exptl_crystal_F_000 214
_exptl_crystal_size_max 0.3
_exptl_crystal_size_mid 0.2
_exptl_crystal_size_min 0.1
_refine_diff_density_max 0.855
_refine_diff_density_min -0.415
_refine_diff_density_rms 0.154
_refine_ls_extinction_method none
_refine_ls_goodness_of_fit_ref 1.116
_refine_ls_hydrogen_treatment undef
_refine_ls_matrix_type full
_refine_ls_number_parameters 14
_refine_ls_number_reflns 122
_refine_ls_number_restraints 0
_refine_ls_restrained_S_all 1.116
_refine_ls_R_factor_all 0.1168
_refine_ls_R_factor_gt 0.1093
_refine_ls_shift/su_max 0.003
_refine_ls_shift/su_mean 0.001
_refine_ls_structure_factor_coef Fsqd
_refine_ls_weighting_details 'w=1/[\s^2^(Fo^2^)+(0.1000P)^2^+2.0000P] where P=(Fo^2^+2Fc^2^)/3'
_refine_ls_weighting_scheme calc
_refine_ls_wR_factor_gt 0.2852
_refine_ls_wR_factor_ref 0.2884
_reflns_Friedel_coverage 0.000
_reflns_number_gt 94
_reflns_number_total 122
_reflns_threshold_expression 'I > 2\s(I)'
_cod_data_source_file d4dt03416c2.cif
_cod_data_source_block lys-240318-2-373k_r
_cod_depositor_comments 'Adding full bibliography for 7718017--7718027.cif.'
_cod_original_cell_volume 425.84(10)
_cod_database_code 7718019
_shelx_shelxl_version_number 2018/3
_chemical_oxdiff_formula 'C H O N K Cl'
_shelx_space_group_comment
;
The symmetry employed for this shelxl refinement is uniquely defined
by the following loop, which should always be used as a source of
symmetry information in preference to the above space-group names.
They are only intended as comments.
;
_shelx_estimated_absorpt_t_max 0.516
_shelx_estimated_absorpt_t_min 0.208
_olex2_refinement_description
;
1. Uiso/Uaniso restraints and constraints
Uanis(C2) = Uanis(C1)
2. Others
 Fixed Sof: O1(0.25) C1(0.041667) C2(0.125)
;
_olex2_submission_special_instructions 'No special instructions were received'
_oxdiff_exptl_absorpt_empirical_details
;
Empirical correction (ABSPACK) includes:
- Absorption correction using spherical harmonics
- Frame scaling
;
_oxdiff_exptl_absorpt_empirical_full_max 4.479
_oxdiff_exptl_absorpt_empirical_full_min 0.449

loop_
_space_group_symop_operation_xyz
'x, y, z'
'-x, -y, z'
'-x, y, -z'
'x, -y, -z'
'z, x, y'
'z, -x, -y'
'-z, -x, y'
'-z, x, -y'
'y, z, x'
'-y, z, -x'
'y, -z, -x'
'-y, -z, x'
'y, x, -z'
'-y, -x, -z'
'y, -x, z'
'-y, x, z'
'x, z, -y'
'-x, z, y'
'-x, -z, -y'
'x, -z, y'
'z, y, -x'
'z, -y, x'
'-z, y, x'
'-z, -y, -x'
'-x, -y, -z'
'x, y, -z'
'x, -y, z'
'-x, y, z'
'-z, -x, -y'
'-z, x, y'
'z, x, -y'
'z, -x, y'
'-y, -z, -x'
'y, -z, x'
'-y, z, x'
'y, z, -x'
'-y, -x, z'
'y, x, z'
'-y, x, -z'
'y, -x, -z'
'-x, -z, y'
'x, -z, -y'
'x, z, y'
'-x, z, -y'
'-z, -y, x'
'-z, y, -x'
'z, -y, -x'
'z, y, x'

loop_
_atom_site_label
_atom_site_type_symbol
_atom_site_fract_x
_atom_site_fract_y
_atom_site_fract_z
_atom_site_U_iso_or_equiv
_atom_site_adp_type
_atom_site_occupancy
_atom_site_site_symmetry_order
_atom_site_calc_flag
_atom_site_refinement_flags_posn
_atom_site_refinement_flags_adp
_atom_site_refinement_flags_occupancy
_atom_site_disorder_assembly
_atom_site_disorder_group
K1 K 0.500000 0.500000 0.500000 0.086(3) Uani 1 48 d S T P . .
Cl1 Cl 0.500000 0.500000 0.000000 0.107(3) Uani 1 16 d S T P . .
O1 O 0.650(3) 0.500000 0.110(2) 0.179(9) Uani 0.5 2 d S T P . .
C1 C 1.000000 0.217(17) 0.000000 0.22(2) Uani 0.3334 8 d S T P . .
C2 C 1.104(4) 0.104(4) 0.104(4) 0.22(2) Uani 0.75 6 d S T P . .

loop_
_atom_site_aniso_label
_atom_site_aniso_U_11
_atom_site_aniso_U_22
_atom_site_aniso_U_33
_atom_site_aniso_U_23
_atom_site_aniso_U_13
_atom_site_aniso_U_12
K1 0.086(3) 0.086(3) 0.086(3) 0.000 0.000 0.000
Cl1 0.121(4) 0.121(4) 0.078(5) 0.000 0.000 0.000
O1 0.207(16) 0.187(16) 0.144(12) 0.000 -0.075(14) 0.000
C1 0.24(7) 0.17(10) 0.24(7) 0.000 0.000 0.000
C2 0.24(7) 0.17(10) 0.24(7) 0.000 0.000 0.000

loop_
_atom_type_symbol
_atom_type_description
_atom_type_scat_dispersion_real
_atom_type_scat_dispersion_imag
_atom_type_scat_source
C C 0.0181 0.0091 'International Tables Vol C Tables 4.2.6.8 and 6.1.1.4'
Cl Cl 0.3639 0.7018 'International Tables Vol C Tables 4.2.6.8 and 6.1.1.4'
K K 0.3868 1.0657 'International Tables Vol C Tables 4.2.6.8 and 6.1.1.4'
O O 0.0492 0.0322 'International Tables Vol C Tables 4.2.6.8 and 6.1.1.4'

loop_
_geom_angle_atom_site_label_1
_geom_angle_atom_site_label_2
_geom_angle_atom_site_label_3
_geom_angle
_geom_angle_site_symmetry_1
_geom_angle_site_symmetry_3
_geom_angle_publ_flag
O1 K1 O1 180.0 45_665 21_556 ?
O1 K1 O1 180.0 34_565 10_656 ?
O1 K1 O1 109.6(3) 2_665 34_565 ?
O1 K1 O1 70.4(3) 45_665 42_566 ?
O1 K1 O1 29.4(5) 26_556 13_556 ?
O1 K1 O1 109.6(3) 21_556 42_566 ?
O1 K1 O1 82.6(2) 21_556 10_656 ?
O1 K1 O1 132.1(7) 45_665 2_665 ?
O1 K1 O1 70.4(3) 45_665 13_556 ?
O1 K1 O1 47.9(7) 21_556 2_665 ?
O1 K1 O1 82.6(2) 30_655 13_556 ?
O1 K1 O1 97.4(2) 42_566 2_665 ?
O1 K1 O1 109.6(3) 6_566 34_565 ?
O1 K1 O1 47.9(7) 45_665 26_556 ?
O1 K1 O1 29.4(5) 18_655 10_656 ?
O1 K1 O1 132.1(7) 21_556 26_556 ?
O1 K1 O1 97.4(2) 37_665 30_655 ?
O1 K1 O1 82.6(2) 42_566 26_556 ?
O1 K1 O1 70.4(3) 42_566 13_556 ?
O1 K1 O1 180.0 2_665 26_556 ?
O1 K1 O1 180.0(2) 37_665 13_556 ?
O1 K1 O1 109.6(3) 45_665 18_655 ?
O1 K1 O1 97.4(2) 21_556 34_565 ?
O1 K1 O1 70.4(3) 21_556 18_655 ?
O1 K1 O1 150.6(5) 18_655 34_565 ?
O1 K1 O1 180.0 42_566 18_655 ?
O1 K1 O1 47.9(7) 13_556 34_565 ?
O1 K1 O1 82.6(2) 2_665 18_655 ?
O1 K1 O1 70.4(3) 2_665 10_656 ?
O1 K1 O1 97.4(2) 26_556 18_655 ?
O1 K1 O1 109.6(3) 30_655 10_656 ?
O1 K1 O1 109.6(3) 45_665 37_665 ?
O1 K1 O1 132.1(7) 18_655 30_655 ?
O1 K1 O1 70.4(3) 21_556 37_665 ?
O1 K1 O1 180.0(2) 6_566 30_655 ?
O1 K1 O1 109.6(3) 42_566 37_665 ?
O1 K1 O1 109.6(3) 21_556 13_556 ?
O1 K1 O1 29.4(5) 2_665 37_665 ?
O1 K1 O1 150.6(5) 2_665 13_556 ?
O1 K1 O1 150.6(5) 26_556 37_665 ?
O1 K1 O1 109.6(3) 18_655 13_556 ?
O1 K1 O1 70.4(3) 18_655 37_665 ?
O1 K1 O1 97.4(2) 6_566 13_556 ?
O1 K1 O1 150.6(5) 45_665 6_566 ?
O1 K1 O1 82.6(2) 45_665 34_565 ?
O1 K1 O1 29.4(5) 21_556 6_566 ?
O1 K1 O1 29.4(5) 42_566 34_565 ?
O1 K1 O1 132.1(7) 42_566 6_566 ?
O1 K1 O1 70.4(3) 26_556 34_565 ?
O1 K1 O1 70.4(3) 2_665 6_566 ?
O1 K1 O1 132.1(7) 37_665 34_565 ?
O1 K1 O1 109.6(3) 26_556 6_566 ?
O1 K1 O1 70.4(3) 30_655 34_565 ?
O1 K1 O1 47.9(7) 18_655 6_566 ?
O1 K1 O1 97.4(2) 45_665 10_656 ?
O1 K1 O1 82.6(2) 37_665 6_566 ?
O1 K1 O1 150.6(5) 42_566 10_656 ?
O1 K1 O1 29.4(5) 45_665 30_655 ?
O1 K1 O1 109.6(3) 26_556 10_656 ?
O1 K1 O1 150.6(5) 21_556 30_655 ?
O1 K1 O1 47.9(7) 37_665 10_656 ?
O1 K1 O1 47.9(7) 42_566 30_655 ?
O1 K1 O1 132.1(7) 13_556 10_656 ?
O1 K1 O1 109.6(3) 2_665 30_655 ?
O1 K1 O1 70.4(3) 26_556 30_655 ?
O1 K1 O1 70.4(3) 6_566 10_656 ?
O1 Cl1 O1 69.6(7) . 38 ?
O1 Cl1 O1 110.4(7) 25_665 37_665 ?
O1 Cl1 O1 180.0 2_665 26 ?
O1 Cl1 O1 180.0 . 25_665 ?
O1 Cl1 O1 72.4(14) . 26 ?
O1 Cl1 O1 110.4(7) 38 25_665 ?
O1 Cl1 O1 110.4(7) 2_665 13 ?
O1 Cl1 O1 110.4(7) . 14_665 ?
O1 Cl1 O1 69.6(7) 2_665 37_665 ?
O1 Cl1 O1 180.0(14) 38 14_665 ?
O1 Cl1 O1 107.6(14) 25_665 26 ?
O1 Cl1 O1 69.6(7) 25_665 14_665 ?
O1 Cl1 O1 110.4(7) 37_665 26 ?
O1 Cl1 O1 107.6(14) . 2_665 ?
O1 Cl1 O1 107.6(14) 38 37_665 ?
O1 Cl1 O1 69.6(7) 38 2_665 ?
O1 Cl1 O1 72.4(14) 14_665 37_665 ?
O1 Cl1 O1 72.4(14) 25_665 2_665 ?
O1 Cl1 O1 180.0(14) 13 37_665 ?
O1 Cl1 O1 110.4(7) 14_665 2_665 ?
O1 Cl1 O1 110.4(7) 38 26 ?
O1 Cl1 O1 110.4(7) . 13 ?
O1 Cl1 O1 69.6(7) 14_665 26 ?
O1 Cl1 O1 72.4(14) 38 13 ?
O1 Cl1 O1 69.6(7) 13 26 ?
O1 Cl1 O1 69.6(7) 25_665 13 ?
O1 Cl1 O1 107.6(14) 14_665 13 ?
O1 Cl1 O1 69.6(7) . 37_665 ?
Cl1 O1 K1 105.2(9) . . ?
Cl1 O1 O1 55.2(4) . 37_665 ?
Cl1 O1 O1 53.8(7) . 26 ?
Cl1 O1 O1 55.2(4) . 38 ?
O1 O1 K1 75.3(2) 37_665 . ?
O1 O1 K1 75.3(2) 38 . ?
O1 O1 K1 159.0(3) 26 . ?
O1 O1 O1 90.002(1) 37_665 26 ?
O1 O1 O1 90.002(1) 38 26 ?
O1 O1 O1 90.001(2) 37_665 38 ?
C2 C1 C2 68(5) . 26 ?
C2 C1 C2 68(5) 3_755 26 ?
C2 C1 C2 68(5) 3_755 28_755 ?
C2 C1 C2 105(10) 28_755 26 ?
C2 C1 C2 68(5) . 28_755 ?
C2 C1 C2 105(10) . 3_755 ?
C1 C2 C1 112(5) . 9_654 ?
C1 C2 C1 112(5) 9_654 5_645 ?
C1 C2 C1 112(5) . 5_645 ?
C1 C2 C2 56(3) . 28_755 ?
C1 C2 C2 56(3) 9_654 26 ?
C1 C2 C2 56(3) 9_654 27 ?
C1 C2 C2 128(5) 9_654 28_755 ?
C1 C2 C2 128(5) . 27 ?
C1 C2 C2 56(3) 5_645 28_755 ?
C1 C2 C2 56(3) 5_645 27 ?
C1 C2 C2 56(3) . 26 ?
C1 C2 C2 128(5) 5_645 26 ?
C2 C2 C2 90.000(2) 26 27 ?
C2 C2 C2 90.0 28_755 26 ?
C2 C2 C2 90.000(1) 28_755 27 ?

loop_
_geom_bond_atom_site_label_1
_geom_bond_atom_site_label_2
_geom_bond_distance
_geom_bond_site_symmetry_2
_geom_bond_publ_flag
K1 O1 3.145(16) 45_665 ?
K1 O1 3.145(16) 30_655 ?
K1 O1 3.145(16) 37_665 ?
K1 O1 3.145(16) 21_556 ?
K1 O1 3.145(16) 10_656 ?
K1 O1 3.145(16) 42_566 ?
K1 O1 3.145(16) 6_566 ?
K1 O1 3.145(16) 2_665 ?
K1 O1 3.145(16) 34_565 ?
K1 O1 3.145(16) 26_556 ?
K1 O1 3.145(16) 18_655 ?
K1 O1 3.145(16) 13_556 ?
Cl1 O1 1.400(18) . ?
Cl1 O1 1.400(18) 13 ?
Cl1 O1 1.400(18) 26 ?
Cl1 O1 1.400(18) 38 ?
Cl1 O1 1.400(18) 37_665 ?
Cl1 O1 1.400(18) 14_665 ?
Cl1 O1 1.400(18) 2_665 ?
Cl1 O1 1.400(18) 25_665 ?
O1 O1 1.60(3) 37_665 ?
O1 O1 1.60(3) 38 ?
O1 O1 1.65(3) 26 ?
C1 C2 1.39(7) . ?
C1 C2 1.39(7) 26 ?
C1 C2 1.39(7) 28_755 ?
C1 C2 1.39(7) 3_755 ?
C2 C2 1.56(5) 28_755 ?
C2 C2 1.56(5) 27 ?
C2 C2 1.56(5) 26 ?

loop_
_geom_torsion_atom_site_label_1
_geom_torsion_atom_site_label_2
_geom_torsion_atom_site_label_3
_geom_torsion_atom_site_label_4
_geom_torsion
_geom_torsion_site_symmetry_1
_geom_torsion_site_symmetry_2
_geom_torsion_site_symmetry_3
_geom_torsion_site_symmetry_4
_geom_torsion_publ_flag
O1 Cl1 O1 K1 0.000(0) 2_665 . . . ?
O1 Cl1 O1 K1 180.000(0) 26 . . . ?
O1 Cl1 O1 K1 120.6(4) 13 . . . ?
O1 Cl1 O1 K1 -59.4(4) 37_665 . . . ?
O1 Cl1 O1 K1 59.4(4) 38 . . . ?
O1 Cl1 O1 K1 -120.6(4) 14_665 . . . ?
O1 Cl1 O1 O1 -59.4(4) 2_665 . . 38 ?
O1 Cl1 O1 O1 -61.1(8) 14_665 . . 37_665 ?
O1 Cl1 O1 O1 -59.4(4) 13 . . 26 ?
O1 Cl1 O1 O1 59.4(4) 2_665 . . 37_665 ?
O1 Cl1 O1 O1 59.4(4) 14_665 . . 26 ?
O1 Cl1 O1 O1 180.000(0) 13 . . 37_665 ?
O1 Cl1 O1 O1 120.6(4) 37_665 . . 26 ?
O1 Cl1 O1 O1 118.9(8) 38 . . 37_665 ?
O1 Cl1 O1 O1 -120.6(4) 38 . . 26 ?
O1 Cl1 O1 O1 61.1(8) 13 . . 38 ?
O1 Cl1 O1 O1 -120.6(4) 26 . . 37_665 ?
O1 Cl1 O1 O1 -118.9(8) 37_665 . . 38 ?
O1 Cl1 O1 O1 180.000(1) 14_665 . . 38 ?
O1 Cl1 O1 O1 120.6(4) 26 . . 38 ?
O1 Cl1 O1 O1 180.000(1) 2_665 . . 26 ?
C2 C1 C2 C1 63(7) 3_755 . . 9_654 ?
C2 C1 C2 C1 -122(4) 26 . . 5_645 ?
C2 C1 C2 C1 -4(10) 28_755 . . 5_645 ?
C2 C1 C2 C1 122(4) 28_755 . . 9_654 ?
C2 C1 C2 C1 4(10) 26 . . 9_654 ?
C2 C1 C2 C1 -63(7) 3_755 . . 5_645 ?
C2 C1 C2 C2 -59(3) 3_755 . . 28_755 ?
C2 C1 C2 C2 0.000(2) 3_755 . . 27 ?
C2 C1 C2 C2 -59(3) 26 . . 27 ?
C2 C1 C2 C2 -117(6) 26 . . 28_755 ?
C2 C1 C2 C2 59(3) 28_755 . . 27 ?
C2 C1 C2 C2 59(3) 3_755 . . 26 ?
C2 C1 C2 C2 117(6) 28_755 . . 26 ?
